data_7714280
loop_
_publ_author_name
'Takao, Toshihiro'
'Shimogawa, Ryuichi'
'Fujita, Ryosuke'
'Egawa, Shu'

_publ_section_title
;
 Synthesis of Diruthenium \m-\h4-\a-Diimine Complex via Dehydrogenative
 Coupling of Cyclic Amines and Its Role in Dehydrogenative Oxidation of
 Pyrrolidine
;
_journal_name_full 'Dalton Transactions'
_journal_paper_doi 10.1039/D3DT03187J
_journal_year 2023
_chemical_formula_sum 'C46 H78 N2 Ru2'
_chemical_formula_weight 861.24
_space_group_crystal_system monoclinic
_space_group_IT_number 15
_space_group_name_Hall '-C 2yc'
_space_group_name_H-M_alt 'C 1 2/c 1'
_atom_sites_solution_hydrogens geom
_audit_creation_method SHELXL-2018/3
_audit_update_record
;
2023-09-21 deposited with the CCDC.	2023-10-19 downloaded from the CCDC.
;
_cell_angle_alpha 90
_cell_angle_beta 99.985(2)
_cell_angle_gamma 90
_cell_formula_units_Z 4
_cell_length_a 14.6002(9)
_cell_length_b 16.8492(11)
_cell_length_c 18.1756(10)
_cell_measurement_reflns_used 22245
_cell_measurement_temperature 123(2)
_cell_measurement_theta_max 27.478
_cell_measurement_theta_min 3.125
_cell_volume 4403.5(5)
_computing_cell_refinement 'RAPID AUTO (Rigaku, 2015)'
_computing_data_collection 'RAPID AUTO (Rigaku, 2015)'
_computing_data_reduction 'RAPID AUTO (Rigaku, 2015)'
_computing_molecular_graphics 'ORTEX (P.McArdle, 1995)'
_computing_publication_material 'SHELXL-2014/7 (Sheldrick, 2014)'
_computing_structure_refinement 'SHELXL-2018/3 (Sheldrick, 2018)'
_computing_structure_solution 'SHELXT-2014/5 (Sheldrick, 2014)'
_diffrn_ambient_temperature 123(2)
_diffrn_detector_area_resol_mean 10
_diffrn_measured_fraction_theta_full 0.995
_diffrn_measured_fraction_theta_max 0.994
_diffrn_measurement_device_type 'Rigaku R-AXIS RAPID Imaging Plate'
_diffrn_measurement_method \w
_diffrn_radiation_type MoK\a
_diffrn_radiation_wavelength 0.71069
_diffrn_reflns_av_R_equivalents 0.0826
_diffrn_reflns_av_unetI/netI 0.0681
_diffrn_reflns_Laue_measured_fraction_full 0.995
_diffrn_reflns_Laue_measured_fraction_max 0.994
_diffrn_reflns_limit_h_max 18
_diffrn_reflns_limit_h_min -18
_diffrn_reflns_limit_k_max 21
_diffrn_reflns_limit_k_min -20
_diffrn_reflns_limit_l_max 23
_diffrn_reflns_limit_l_min -23
_diffrn_reflns_number 21769
_diffrn_reflns_point_group_measured_fraction_full 0.995
_diffrn_reflns_point_group_measured_fraction_max 0.994
_diffrn_reflns_theta_full 25.240
_diffrn_reflns_theta_max 27.478
_diffrn_reflns_theta_min 3.125
_diffrn_source 'Rigaku Rotating Anode Ultrax18'
_exptl_absorpt_coefficient_mu 0.717
_exptl_absorpt_correction_T_max 1.0000
_exptl_absorpt_correction_T_min 0.8612
_exptl_absorpt_correction_type numerical
_exptl_absorpt_process_details 'NUMABS (Rigaku, 1999)'
_exptl_crystal_colour red
_exptl_crystal_density_diffrn 1.299
_exptl_crystal_density_meas ?
_exptl_crystal_description block
_exptl_crystal_F_000 1824
_exptl_crystal_size_max 0.274
_exptl_crystal_size_mid 0.149
_exptl_crystal_size_min 0.115
_refine_diff_density_max 1.139
_refine_diff_density_min -1.401
_refine_diff_density_rms 0.136
_refine_ls_extinction_method none
_refine_ls_goodness_of_fit_ref 1.108
_refine_ls_hydrogen_treatment constr
_refine_ls_matrix_type full
_refine_ls_number_parameters 275
_refine_ls_number_reflns 5033
_refine_ls_number_restraints 0
_refine_ls_restrained_S_all 1.108
_refine_ls_R_factor_all 0.0789
_refine_ls_R_factor_gt 0.0519
_refine_ls_shift/su_max 0.001
_refine_ls_shift/su_mean 0.000
_refine_ls_structure_factor_coef Fsqd
_refine_ls_weighting_details 'w=1/[\s^2^(Fo^2^)+(0.0513P)^2^+22.0999P] where P=(Fo^2^+2Fc^2^)/3'
_refine_ls_weighting_scheme calc
_refine_ls_wR_factor_gt 0.1131
_refine_ls_wR_factor_ref 0.1503
_reflns_Friedel_coverage 0.000
_reflns_number_gt 3623
_reflns_number_total 5033
_reflns_threshold_expression 'I > 2\s(I)'
_cod_data_source_file d3dt03187j5.cif
_cod_data_source_block 5c
_cod_depositor_comments
;
The following automatic conversions were performed:

data item '_exptl_absorpt_correction_type' value 'Numerical' was
changed to 'numerical' in accordance with the
/home/data/users/saulius/crontab/automatic-downloads/rss-feeds/RSC/lib/dictionaries/cif_core.dic
dictionary named 'cif_core.dic' version 2.4.2 last updated on
2011-04-26.

data item '_exptl_crystal_density_meas' value 'not measured' was
changed to '?' -- the value is perceived as not measured.

Automatic conversion script
Id: cif_fix_values 8170 2020-07-09 18:12:32Z antanas 
;
_cod_original_sg_symbol_H-M 'C 2/c'
_cod_database_code 7714280
_shelx_shelxl_version_number 2018/3
_shelx_space_group_comment
;
The symmetry employed for this shelxl refinement is uniquely defined
by the following loop, which should always be used as a source of
symmetry information in preference to the above space-group names.
They are only intended as comments.
;
_shelx_estimated_absorpt_t_min 0.828
_shelx_estimated_absorpt_t_max 0.922

loop_
_space_group_symop_operation_xyz
'x, y, z'
'-x, y, -z+1/2'
'x+1/2, y+1/2, z'
'-x+1/2, y+1/2, -z+1/2'
'-x, -y, -z'
'x, -y, z-1/2'
'-x+1/2, -y+1/2, -z'
'x+1/2, -y+1/2, z-1/2'

loop_
_atom_site_label
_atom_site_type_symbol
_atom_site_fract_x
_atom_site_fract_y
_atom_site_fract_z
_atom_site_U_iso_or_equiv
_atom_site_adp_type
_atom_site_occupancy
_atom_site_site_symmetry_order
_atom_site_calc_flag
_atom_site_refinement_flags_posn
_atom_site_refinement_flags_adp
_atom_site_refinement_flags_occupancy
_atom_site_disorder_assembly
_atom_site_disorder_group
Ru1 Ru 0.58824(2) 0.72280(2) 0.72271(2) 0.02904(15) Uani 1 1 d . . . . .
N1 N 0.5421(3) 0.6655(2) 0.8146(2) 0.0355(9) Uani 1 1 d . . . . .
C1 C 0.4843(6) 0.6090(5) 0.8018(5) 0.0296(19) Uiso 0.5 1 d . . P A -1
C2 C 0.4687(7) 0.5481(6) 0.8602(5) 0.037(2) Uani 0.5 1 d . . P A -1
H2A H 0.412093 0.517169 0.840671 0.045 Uiso 0.5 1 calc R U P A -1
H2B H 0.457448 0.576474 0.905507 0.045 Uiso 0.5 1 calc R U P A -1
C3 C 0.5504(11) 0.4905(10) 0.8822(10) 0.046(4) Uani 0.5 1 d . . P A -1
H3A H 0.576234 0.475870 0.837136 0.056 Uiso 0.5 1 calc R U P A -1
H3B H 0.527773 0.441417 0.903044 0.056 Uiso 0.5 1 calc R U P A -1
C4 C 0.6260(11) 0.5273(11) 0.9393(13) 0.041(4) Uani 0.5 1 d . . P A -1
H4A H 0.599063 0.542636 0.983611 0.050 Uiso 0.5 1 calc R U P A -1
H4B H 0.674451 0.486842 0.955452 0.050 Uiso 0.5 1 calc R U P A -1
C5 C 0.6706(7) 0.5980(7) 0.9123(6) 0.043(2) Uani 0.5 1 d . . P A -1
H5A H 0.695816 0.584505 0.866725 0.051 Uiso 0.5 1 calc R U P A -1
H5B H 0.722679 0.616148 0.951021 0.051 Uiso 0.5 1 calc R U P A -1
C6 C 0.5917(5) 0.6693(3) 0.8938(3) 0.0565(16) Uani 1 1 d . . . . .
H6A H 0.545947 0.664162 0.927793 0.068 Uiso 1 1 calc R U . A .
H6B H 0.622570 0.721527 0.902970 0.068 Uiso 1 1 calc R U . . .
C7 C 0.4363(6) 0.6049(5) 0.7269(5) 0.0251(17) Uani 0.5 1 d . . P A -1
C8 C 0.3718(7) 0.5439(6) 0.6910(5) 0.035(2) Uani 0.5 1 d . . P A -1
H8A H 0.315907 0.570129 0.662840 0.042 Uiso 0.5 1 calc R U P A -1
H8B H 0.351756 0.510580 0.730211 0.042 Uiso 0.5 1 calc R U P A -1
C9 C 0.4148(12) 0.4898(11) 0.6372(11) 0.053(4) Uani 0.5 1 d . . P A -1
H9A H 0.480627 0.479164 0.659035 0.064 Uiso 0.5 1 calc R U P A -1
H9B H 0.381567 0.438310 0.632441 0.064 Uiso 0.5 1 calc R U P A -1
C10 C 0.4107(13) 0.5248(16) 0.5607(16) 0.068(7) Uani 0.5 1 d . . P A -1
H10A H 0.344473 0.530993 0.537635 0.082 Uiso 0.5 1 calc R U P A -1
H10B H 0.438785 0.486473 0.529846 0.082 Uiso 0.5 1 calc R U P A -1
C11 C 0.4595(8) 0.6057(6) 0.5574(6) 0.046(3) Uani 0.5 1 d . . P A -1
C12 C 0.6158(3) 0.8257(3) 0.6530(2) 0.0314(10) Uani 1 1 d . . . . .
C13 C 0.6615(3) 0.8366(3) 0.7273(2) 0.0306(10) Uani 1 1 d . . . . .
H13 H 0.649438 0.879152 0.758479 0.037 Uiso 1 1 calc R U . . .
C14 C 0.7287(3) 0.7751(3) 0.7498(3) 0.0319(10) Uani 1 1 d . . . . .
C15 C 0.7223(3) 0.7212(3) 0.6861(3) 0.0337(11) Uani 1 1 d . . . . .
C16 C 0.6536(3) 0.7540(3) 0.6284(3) 0.0348(11) Uani 1 1 d . . . . .
H16 H 0.635596 0.731244 0.580215 0.042 Uiso 1 1 calc R U . . .
C17 C 0.5600(4) 0.8869(3) 0.6038(3) 0.0452(13) Uani 1 1 d . . . . .
C18 C 0.6306(5) 0.9472(4) 0.5833(4) 0.0646(18) Uani 1 1 d . . . . .
H18A H 0.597698 0.988544 0.551259 0.097 Uiso 1 1 calc R U . . .
H18B H 0.674412 0.919965 0.556684 0.097 Uiso 1 1 calc R U . . .
H18C H 0.664796 0.971329 0.629016 0.097 Uiso 1 1 calc R U . . .
C19 C 0.4939(5) 0.9308(4) 0.6448(4) 0.074(2) Uani 1 1 d . . . . .
H19A H 0.454941 0.966630 0.610104 0.111 Uiso 1 1 calc R U . . .
H19B H 0.529530 0.961739 0.685684 0.111 Uiso 1 1 calc R U . . .
H19C H 0.454272 0.892606 0.665177 0.111 Uiso 1 1 calc R U . . .
C20 C 0.5064(6) 0.8513(4) 0.5316(4) 0.087(3) Uani 1 1 d . . . . .
H20A H 0.481427 0.894088 0.497465 0.130 Uiso 1 1 calc R U . . .
H20B H 0.455066 0.818681 0.543099 0.130 Uiso 1 1 calc R U . . .
H20C H 0.548311 0.818184 0.508017 0.130 Uiso 1 1 calc R U . . .
C21 C 0.8024(4) 0.7887(3) 0.8204(3) 0.0465(13) Uani 1 1 d . . . . .
C22 C 0.8795(5) 0.8395(5) 0.7966(5) 0.089(3) Uani 1 1 d . . . . .
H22A H 0.907475 0.810595 0.759191 0.133 Uiso 1 1 calc R U . . .
H22B H 0.927345 0.850674 0.840221 0.133 Uiso 1 1 calc R U . . .
H22C H 0.853046 0.889482 0.775070 0.133 Uiso 1 1 calc R U . . .
C23 C 0.7602(6) 0.8373(6) 0.8778(4) 0.093(3) Uani 1 1 d . . . . .
H23A H 0.703600 0.811085 0.887667 0.139 Uiso 1 1 calc R U . . .
H23B H 0.744763 0.890677 0.858074 0.139 Uiso 1 1 calc R U . . .
H23C H 0.805245 0.841136 0.924411 0.139 Uiso 1 1 calc R U . . .
C24 C 0.8470(5) 0.7149(4) 0.8597(4) 0.0656(19) Uani 1 1 d . . . . .
H24A H 0.882642 0.687059 0.826679 0.098 Uiso 1 1 calc R U . . .
H24B H 0.798340 0.679741 0.872020 0.098 Uiso 1 1 calc R U . . .
H24C H 0.888587 0.730453 0.905688 0.098 Uiso 1 1 calc R U . . .
C25 C 0.7847(4) 0.6533(4) 0.6685(4) 0.0605(17) Uani 1 1 d . . . . .
C26 C 0.8832(5) 0.6820(7) 0.6678(5) 0.111(4) Uani 1 1 d . . . . .
H26A H 0.918586 0.640075 0.648045 0.166 Uiso 1 1 calc R U . . .
H26B H 0.913150 0.695336 0.718770 0.166 Uiso 1 1 calc R U . . .
H26C H 0.881271 0.729256 0.636050 0.166 Uiso 1 1 calc R U . . .
C27 C 0.7867(7) 0.5815(5) 0.7211(6) 0.110(3) Uani 1 1 d . . . . .
H27A H 0.819316 0.537306 0.701923 0.165 Uiso 1 1 calc R U . . .
H27B H 0.722891 0.565429 0.723901 0.165 Uiso 1 1 calc R U . . .
H27C H 0.819204 0.596043 0.771100 0.165 Uiso 1 1 calc R U . . .
C28 C 0.7483(6) 0.6196(6) 0.5902(5) 0.109(4) Uani 1 1 d . . . . .
H28A H 0.787682 0.575117 0.580241 0.164 Uiso 1 1 calc R U . . .
H28B H 0.749912 0.661160 0.552677 0.164 Uiso 1 1 calc R U . . .
H28C H 0.684265 0.601082 0.587732 0.164 Uiso 1 1 calc R U . . .

loop_
_atom_site_aniso_label
_atom_site_aniso_U_11
_atom_site_aniso_U_22
_atom_site_aniso_U_33
_atom_site_aniso_U_23
_atom_site_aniso_U_13
_atom_site_aniso_U_12
Ru1 0.0223(2) 0.0379(3) 0.0260(2) 0.00385(15) 0.00177(15) -0.00211(15)
N1 0.047(2) 0.030(2) 0.0268(19) 0.0017(17) -0.0020(17) -0.0035(18)
C2 0.038(5) 0.036(6) 0.038(5) 0.010(4) 0.008(4) -0.005(4)
C3 0.064(11) 0.026(6) 0.048(9) 0.012(6) 0.009(8) 0.007(7)
C4 0.052(10) 0.034(7) 0.036(7) 0.016(5) 0.003(8) 0.001(7)
C5 0.033(5) 0.059(7) 0.034(5) 0.007(5) 0.000(4) 0.010(5)
C6 0.101(5) 0.035(3) 0.025(2) 0.003(2) -0.011(3) 0.002(3)
C7 0.023(4) 0.017(4) 0.034(4) -0.009(4) 0.002(3) 0.002(3)
C8 0.035(5) 0.033(5) 0.034(5) -0.004(4) 0.001(4) -0.002(4)
C9 0.060(11) 0.033(7) 0.066(11) -0.022(7) 0.007(8) -0.012(7)
C10 0.057(13) 0.092(14) 0.058(11) -0.032(9) 0.015(12) 0.016(12)
C11 0.054(6) 0.038(6) 0.047(6) -0.029(5) 0.007(5) -0.012(5)
C12 0.038(2) 0.024(2) 0.032(2) 0.0052(19) 0.003(2) -0.0056(19)
C13 0.032(2) 0.026(2) 0.033(2) -0.0061(19) 0.0034(19) -0.0098(19)
C14 0.021(2) 0.044(3) 0.030(2) 0.005(2) 0.0013(18) -0.0055(19)
C15 0.020(2) 0.041(3) 0.039(3) 0.000(2) 0.0032(19) 0.0029(19)
C16 0.031(2) 0.042(3) 0.032(2) 0.003(2) 0.007(2) -0.004(2)
C17 0.049(3) 0.047(3) 0.037(3) 0.009(2) -0.001(2) 0.005(3)
C18 0.088(5) 0.041(4) 0.066(4) 0.026(3) 0.017(4) 0.001(3)
C19 0.068(4) 0.073(5) 0.080(5) 0.025(4) 0.014(4) 0.038(4)
C20 0.117(7) 0.058(5) 0.062(4) 0.003(3) -0.049(4) 0.019(4)
C21 0.037(3) 0.055(4) 0.040(3) 0.004(3) -0.013(2) -0.002(2)
C22 0.055(4) 0.092(6) 0.105(6) 0.005(5) -0.024(4) -0.037(4)
C23 0.096(6) 0.119(7) 0.046(4) -0.030(4) -0.033(4) 0.024(5)
C24 0.055(4) 0.081(5) 0.051(4) 0.014(3) -0.017(3) 0.009(3)
C25 0.047(3) 0.070(5) 0.061(4) -0.020(3) -0.002(3) 0.022(3)
C26 0.038(4) 0.199(11) 0.099(6) -0.045(7) 0.022(4) 0.032(5)
C27 0.111(7) 0.059(5) 0.145(9) -0.010(5) -0.022(6) 0.037(5)
C28 0.081(5) 0.137(8) 0.100(6) -0.071(6) -0.012(5) 0.055(6)

loop_
_atom_type_symbol
_atom_type_description
_atom_type_scat_dispersion_real
_atom_type_scat_dispersion_imag
_atom_type_scat_source
C C 0.0033 0.0016 'International Tables Vol C Tables 4.2.6.8 and 6.1.1.4'
H H 0.0000 0.0000 'International Tables Vol C Tables 4.2.6.8 and 6.1.1.4'
N N 0.0061 0.0033 'International Tables Vol C Tables 4.2.6.8 and 6.1.1.4'
Ru Ru -1.2594 0.8363 'International Tables Vol C Tables 4.2.6.8 and 6.1.1.4'

loop_
_geom_angle_atom_site_label_1
_geom_angle_atom_site_label_2
_geom_angle_atom_site_label_3
_geom_angle
_geom_angle_site_symmetry_1
_geom_angle_site_symmetry_3
_geom_angle_publ_flag
N1 Ru1 N1 70.12(18) 2_656 . ?
N1 Ru1 C16 110.41(17) 2_656 . ?
N1 Ru1 C16 165.93(18) . . ?
N1 Ru1 C15 134.16(17) 2_656 . ?
N1 Ru1 C15 131.01(17) . . ?
C16 Ru1 C15 38.48(18) . . ?
N1 Ru1 C13 144.08(16) 2_656 . ?
N1 Ru1 C13 125.73(16) . . ?
C16 Ru1 C13 62.51(18) . . ?
C15 Ru1 C13 64.08(18) . . ?
N1 Ru1 C14 173.13(16) 2_656 . ?
N1 Ru1 C14 114.37(16) . . ?
C16 Ru1 C14 63.89(18) . . ?
C15 Ru1 C14 38.98(18) . . ?
C13 Ru1 C14 38.11(17) . . ?
N1 Ru1 C12 114.21(16) 2_656 . ?
N1 Ru1 C12 155.46(17) . . ?
C16 Ru1 C12 38.07(18) . . ?
C15 Ru1 C12 64.82(18) . . ?
C13 Ru1 C12 37.25(16) . . ?
C14 Ru1 C12 64.10(17) . . ?
N1 Ru1 Ru1 46.95(10) 2_656 2_656 ?
N1 Ru1 Ru1 46.95(11) . 2_656 ?
C16 Ru1 Ru1 143.66(13) . 2_656 ?
C15 Ru1 Ru1 177.85(13) . 2_656 ?
C13 Ru1 Ru1 116.21(12) . 2_656 ?
C14 Ru1 Ru1 139.92(13) . 2_656 ?
C12 Ru1 Ru1 116.81(12) . 2_656 ?
C1 N1 C6 113.8(5) . . ?
C1 N1 Ru1 75.7(5) . 2_656 ?
C6 N1 Ru1 122.9(4) . 2_656 ?
C1 N1 Ru1 119.1(5) . . ?
C6 N1 Ru1 124.5(4) . . ?
Ru1 N1 Ru1 86.11(14) 2_656 . ?
N1 C1 C7 114.5(8) . . ?
N1 C1 C2 123.7(8) . . ?
C7 C1 C2 121.8(8) . . ?
C1 C2 C3 113.9(9) . . ?
C1 C2 H2A 108.8 . . ?
C3 C2 H2A 108.8 . . ?
C1 C2 H2B 108.8 . . ?
C3 C2 H2B 108.8 . . ?
H2A C2 H2B 107.7 . . ?
C2 C3 C4 111.1(14) . . ?
C2 C3 H3A 109.4 . . ?
C4 C3 H3A 109.4 . . ?
C2 C3 H3B 109.4 . . ?
C4 C3 H3B 109.4 . . ?
H3A C3 H3B 108.0 . . ?
C5 C4 C3 114.5(15) . . ?
C5 C4 H4A 108.6 . . ?
C3 C4 H4A 108.6 . . ?
C5 C4 H4B 108.6 . . ?
C3 C4 H4B 108.6 . . ?
H4A C4 H4B 107.6 . . ?
C4 C5 C6 108.7(9) . . ?
C4 C5 H5A 110.0 . . ?
C6 C5 H5A 110.0 . . ?
C4 C5 H5B 110.0 . . ?
C6 C5 H5B 110.0 . . ?
H5A C5 H5B 108.3 . . ?
N1 C6 C5 111.7(5) . . ?
N1 C6 H6A 109.3 . . ?
C5 C6 H6A 109.3 . . ?
N1 C6 H6B 109.3 . . ?
C5 C6 H6B 109.3 . . ?
H6A C6 H6B 107.9 . . ?
C1 C7 C8 129.1(8) . . ?
C7 C8 C9 113.2(9) . . ?
C7 C8 H8A 108.9 . . ?
C9 C8 H8A 108.9 . . ?
C7 C8 H8B 108.9 . . ?
C9 C8 H8B 108.9 . . ?
H8A C8 H8B 107.8 . . ?
C10 C9 C8 113.4(16) . . ?
C10 C9 H9A 108.9 . . ?
C8 C9 H9A 108.9 . . ?
C10 C9 H9B 108.9 . . ?
C8 C9 H9B 108.9 . . ?
H9A C9 H9B 107.7 . . ?
C9 C10 C11 116.0(19) . . ?
C9 C10 H10A 108.3 . . ?
C11 C10 H10A 108.3 . . ?
C9 C10 H10B 108.3 . . ?
C11 C10 H10B 108.3 . . ?
H10A C10 H10B 107.4 . . ?
C13 C12 C16 105.3(4) . . ?
C13 C12 C17 126.6(4) . . ?
C16 C12 C17 126.1(4) . . ?
C13 C12 Ru1 70.0(3) . . ?
C16 C12 Ru1 68.8(3) . . ?
C17 C12 Ru1 137.6(3) . . ?
C12 C13 C14 111.5(4) . . ?
C12 C13 Ru1 72.7(3) . . ?
C14 C13 Ru1 71.7(3) . . ?
C12 C13 H13 124.2 . . ?
C14 C13 H13 124.2 . . ?
Ru1 C13 H13 122.9 . . ?
C13 C14 C15 106.0(4) . . ?
C13 C14 C21 118.3(4) . . ?
C15 C14 C21 133.7(4) . . ?
C13 C14 Ru1 70.2(2) . . ?
C15 C14 Ru1 69.2(2) . . ?
C21 C14 Ru1 137.0(3) . . ?
C16 C15 C14 106.3(4) . . ?
C16 C15 C25 120.1(5) . . ?
C14 C15 C25 132.2(4) . . ?
C16 C15 Ru1 70.5(3) . . ?
C14 C15 Ru1 71.8(2) . . ?
C25 C15 Ru1 132.4(4) . . ?
C15 C16 C12 110.9(4) . . ?
C15 C16 Ru1 71.0(3) . . ?
C12 C16 Ru1 73.2(3) . . ?
C15 C16 H16 124.6 . . ?
C12 C16 H16 124.6 . . ?
Ru1 C16 H16 122.8 . . ?
C12 C17 C19 111.6(4) . . ?
C12 C17 C20 112.6(5) . . ?
C19 C17 C20 109.9(6) . . ?
C12 C17 C18 106.2(5) . . ?
C19 C17 C18 108.0(6) . . ?
C20 C17 C18 108.4(5) . . ?
C17 C18 H18A 109.5 . . ?
C17 C18 H18B 109.5 . . ?
H18A C18 H18B 109.5 . . ?
C17 C18 H18C 109.5 . . ?
H18A C18 H18C 109.5 . . ?
H18B C18 H18C 109.5 . . ?
C17 C19 H19A 109.5 . . ?
C17 C19 H19B 109.5 . . ?
H19A C19 H19B 109.5 . . ?
C17 C19 H19C 109.5 . . ?
H19A C19 H19C 109.5 . . ?
H19B C19 H19C 109.5 . . ?
C17 C20 H20A 109.5 . . ?
C17 C20 H20B 109.5 . . ?
H20A C20 H20B 109.5 . . ?
C17 C20 H20C 109.5 . . ?
H20A C20 H20C 109.5 . . ?
H20B C20 H20C 109.5 . . ?
C24 C21 C22 108.2(6) . . ?
C24 C21 C23 107.8(5) . . ?
C22 C21 C23 107.2(6) . . ?
C24 C21 C14 116.7(5) . . ?
C22 C21 C14 106.7(5) . . ?
C23 C21 C14 109.9(5) . . ?
C21 C22 H22A 109.5 . . ?
C21 C22 H22B 109.5 . . ?
H22A C22 H22B 109.5 . . ?
C21 C22 H22C 109.5 . . ?
H22A C22 H22C 109.5 . . ?
H22B C22 H22C 109.5 . . ?
C21 C23 H23A 109.5 . . ?
C21 C23 H23B 109.5 . . ?
H23A C23 H23B 109.5 . . ?
C21 C23 H23C 109.5 . . ?
H23A C23 H23C 109.5 . . ?
H23B C23 H23C 109.5 . . ?
C21 C24 H24A 109.5 . . ?
C21 C24 H24B 109.5 . . ?
H24A C24 H24B 109.5 . . ?
C21 C24 H24C 109.5 . . ?
H24A C24 H24C 109.5 . . ?
H24B C24 H24C 109.5 . . ?
C26 C25 C15 111.3(6) . . ?
C26 C25 C28 106.6(6) . . ?
C15 C25 C28 110.3(5) . . ?
C26 C25 C27 109.9(7) . . ?
C15 C25 C27 113.8(6) . . ?
C28 C25 C27 104.5(7) . . ?
C25 C26 H26A 109.5 . . ?
C25 C26 H26B 109.5 . . ?
H26A C26 H26B 109.5 . . ?
C25 C26 H26C 109.5 . . ?
H26A C26 H26C 109.5 . . ?
H26B C26 H26C 109.5 . . ?
C25 C27 H27A 109.5 . . ?
C25 C27 H27B 109.5 . . ?
H27A C27 H27B 109.5 . . ?
C25 C27 H27C 109.5 . . ?
H27A C27 H27C 109.5 . . ?
H27B C27 H27C 109.5 . . ?
C25 C28 H28A 109.5 . . ?
C25 C28 H28B 109.5 . . ?
H28A C28 H28B 109.5 . . ?
C25 C28 H28C 109.5 . . ?
H28A C28 H28C 109.5 . . ?
H28B C28 H28C 109.5 . . ?

loop_
_geom_bond_atom_site_label_1
_geom_bond_atom_site_label_2
_geom_bond_distance
_geom_bond_site_symmetry_2
_geom_bond_publ_flag
Ru1 N1 2.137(4) 2_656 ?
Ru1 N1 2.137(4) . ?
Ru1 C16 2.167(5) . ?
Ru1 C15 2.174(4) . ?
Ru1 C13 2.190(4) . ?
Ru1 C14 2.209(4) . ?
Ru1 C12 2.225(4) . ?
Ru1 Ru1 2.9173(7) 2_656 ?
N1 C1 1.267(10) . ?
N1 C6 1.496(6) . ?
C1 C7 1.421(12) . ?
C1 C2 1.521(12) . ?
C2 C3 1.536(18) . ?
C2 H2A 0.9900 . ?
C2 H2B 0.9900 . ?
C3 C4 1.51(3) . ?
C3 H3A 0.9900 . ?
C3 H3B 0.9900 . ?
C4 C5 1.48(2) . ?
C4 H4A 0.9900 . ?
C4 H4B 0.9900 . ?
C5 C6 1.658(12) . ?
C5 H5A 0.9900 . ?
C5 H5B 0.9900 . ?
C6 H6A 0.9900 . ?
C6 H6B 0.9900 . ?
C7 C8 1.468(12) . ?
C8 C9 1.548(17) . ?
C8 H8A 0.9900 . ?
C8 H8B 0.9900 . ?
C9 C10 1.50(4) . ?
C9 H9A 0.9900 . ?
C9 H9B 0.9900 . ?
C10 C11 1.54(3) . ?
C10 H10A 0.9900 . ?
C10 H10B 0.9900 . ?
C12 C13 1.410(6) . ?
C12 C16 1.433(7) . ?
C12 C17 1.507(7) . ?
C13 C14 1.436(7) . ?
C13 H13 0.9500 . ?
C14 C15 1.463(7) . ?
C14 C21 1.542(7) . ?
C15 C16 1.430(7) . ?
C15 C25 1.530(7) . ?
C16 H16 0.9500 . ?
C17 C19 1.511(8) . ?
C17 C20 1.529(8) . ?
C17 C18 1.539(8) . ?
C18 H18A 0.9800 . ?
C18 H18B 0.9800 . ?
C18 H18C 0.9800 . ?
C19 H19A 0.9800 . ?
C19 H19B 0.9800 . ?
C19 H19C 0.9800 . ?
C20 H20A 0.9800 . ?
C20 H20B 0.9800 . ?
C20 H20C 0.9800 . ?
C21 C24 1.523(8) . ?
C21 C22 1.535(9) . ?
C21 C23 1.537(9) . ?
C22 H22A 0.9800 . ?
C22 H22B 0.9800 . ?
C22 H22C 0.9800 . ?
C23 H23A 0.9800 . ?
C23 H23B 0.9800 . ?
C23 H23C 0.9800 . ?
C24 H24A 0.9800 . ?
C24 H24B 0.9800 . ?
C24 H24C 0.9800 . ?
C25 C26 1.518(10) . ?
C25 C28 1.539(9) . ?
C25 C27 1.541(11) . ?
C26 H26A 0.9800 . ?
C26 H26B 0.9800 . ?
C26 H26C 0.9800 . ?
C27 H27A 0.9800 . ?
C27 H27B 0.9800 . ?
C27 H27C 0.9800 . ?
C28 H28A 0.9800 . ?
C28 H28B 0.9800 . ?
C28 H28C 0.9800 . ?

loop_
_geom_torsion_atom_site_label_1
_geom_torsion_atom_site_label_2
_geom_torsion_atom_site_label_3
_geom_torsion_atom_site_label_4
_geom_torsion
_geom_torsion_site_symmetry_1
_geom_torsion_site_symmetry_2
_geom_torsion_site_symmetry_3
_geom_torsion_site_symmetry_4
_geom_torsion_publ_flag
C6 N1 C1 C7 179.8(6) . . . . ?
Ru1 N1 C1 C7 59.8(7) 2_656 . . . ?
Ru1 N1 C1 C7 -17.4(9) . . . . ?
C6 N1 C1 C2 -2.2(11) . . . . ?
Ru1 N1 C1 C2 -122.2(9) 2_656 . . . ?
Ru1 N1 C1 C2 160.6(7) . . . . ?
N1 C1 C2 C3 -70.1(14) . . . . ?
C7 C1 C2 C3 107.7(12) . . . . ?
C1 C2 C3 C4 81.7(15) . . . . ?
C2 C3 C4 C5 -63.6(17) . . . . ?
C3 C4 C5 C6 64.3(16) . . . . ?
C1 N1 C6 C5 73.6(8) . . . . ?
Ru1 N1 C6 C5 161.6(5) 2_656 . . . ?
Ru1 N1 C6 C5 -88.1(6) . . . . ?
C4 C5 C6 N1 -89.9(12) . . . . ?
N1 C1 C7 C8 173.8(8) . . . . ?
C2 C1 C7 C8 -4.3(14) . . . . ?
C1 C7 C8 C9 -106.2(13) . . . . ?
C7 C8 C9 C10 -83.1(17) . . . . ?
C8 C9 C10 C11 58.7(19) . . . . ?
C16 C12 C13 C14 1.4(5) . . . . ?
C17 C12 C13 C14 -163.4(4) . . . . ?
Ru1 C12 C13 C14 61.5(3) . . . . ?
C16 C12 C13 Ru1 -60.1(3) . . . . ?
C17 C12 C13 Ru1 135.1(5) . . . . ?
C12 C13 C14 C15 -1.8(5) . . . . ?
Ru1 C13 C14 C15 60.3(3) . . . . ?
C12 C13 C14 C21 164.3(4) . . . . ?
Ru1 C13 C14 C21 -133.6(4) . . . . ?
C12 C13 C14 Ru1 -62.2(3) . . . . ?
C13 C14 C15 C16 1.5(5) . . . . ?
C21 C14 C15 C16 -161.5(5) . . . . ?
Ru1 C14 C15 C16 62.4(3) . . . . ?
C13 C14 C15 C25 167.7(6) . . . . ?
C21 C14 C15 C25 4.7(9) . . . . ?
Ru1 C14 C15 C25 -131.3(6) . . . . ?
C13 C14 C15 Ru1 -61.0(3) . . . . ?
C21 C14 C15 Ru1 136.0(6) . . . . ?
C14 C15 C16 C12 -0.6(5) . . . . ?
C25 C15 C16 C12 -168.9(5) . . . . ?
Ru1 C15 C16 C12 62.7(3) . . . . ?
C14 C15 C16 Ru1 -63.3(3) . . . . ?
C25 C15 C16 Ru1 128.4(5) . . . . ?
C13 C12 C16 C15 -0.5(5) . . . . ?
C17 C12 C16 C15 164.4(5) . . . . ?
Ru1 C12 C16 C15 -61.4(3) . . . . ?
C13 C12 C16 Ru1 60.9(3) . . . . ?
C17 C12 C16 Ru1 -134.2(5) . . . . ?
C13 C12 C17 C19 -46.1(7) . . . . ?
C16 C12 C17 C19 152.2(6) . . . . ?
Ru1 C12 C17 C19 54.5(7) . . . . ?
C13 C12 C17 C20 -170.2(6) . . . . ?
C16 C12 C17 C20 28.1(8) . . . . ?
Ru1 C12 C17 C20 -69.6(7) . . . . ?
C13 C12 C17 C18 71.3(6) . . . . ?
C16 C12 C17 C18 -90.4(6) . . . . ?
Ru1 C12 C17 C18 171.9(4) . . . . ?
C13 C14 C21 C24 157.1(5) . . . . ?
C15 C14 C21 C24 -41.5(8) . . . . ?
Ru1 C14 C21 C24 66.3(7) . . . . ?
C13 C14 C21 C22 -81.9(6) . . . . ?
C15 C14 C21 C22 79.5(7) . . . . ?
Ru1 C14 C21 C22 -172.7(5) . . . . ?
C13 C14 C21 C23 34.0(7) . . . . ?
C15 C14 C21 C23 -164.6(6) . . . . ?
Ru1 C14 C21 C23 -56.8(8) . . . . ?
C16 C15 C25 C26 106.8(6) . . . . ?
C14 C15 C25 C26 -57.9(9) . . . . ?
Ru1 C15 C25 C26 -162.8(5) . . . . ?
C16 C15 C25 C28 -11.3(9) . . . . ?
C14 C15 C25 C28 -176.0(6) . . . . ?
Ru1 C15 C25 C28 79.1(8) . . . . ?
C16 C15 C25 C27 -128.5(6) . . . . ?
C14 C15 C25 C27 66.9(8) . . . . ?
Ru1 C15 C25 C27 -38.0(8) . . . . ?
